data_7010652
loop_
_publ_author_name
'Graham, Bim'
'Spiccia, Leone'
'Bond, Alan M.'
'Hearn, Milton T. W.'
'Kepert, Christopher M.'

_publ_section_title
;
 Structural, spectroscopic and electrochemical studies of nickel(II)
 &#x201C;sandwich&#x201D; complexes with ligands featuring tethered
 1,4,7-triazacyclononane macrocycles&#x200A;&#x2020;
;
_journal_issue 15
_journal_name_full 'Journal of the Chemical Society, Dalton Transactions'
_journal_page_first 2232
_journal_paper_doi 10.1039/b101766g
_journal_year 2001
_chemical_formula_sum 'C27 H71 Cl4 N9 Ni2 O26'
_chemical_formula_weight 1197.11
_space_group_IT_number 2
_symmetry_cell_setting triclinic
_symmetry_Int_Tables_number 2
_symmetry_space_group_name_Hall '-P 1'
_symmetry_space_group_name_H-M 'P -1'
_audit_creation_date 'Thu Sep 23 17:40:55 1999'
_audit_creation_method 'from TEXRAY.INF file'
_cell_angle_alpha 92.521(2)
_cell_angle_beta 91.116(2)
_cell_angle_gamma 105.705(1)
_cell_formula_units_Z 2
_cell_length_a 9.5317(3)
_cell_length_b 15.6344(5)
_cell_length_c 16.8035(4)
_cell_measurement_reflns_used 0
_cell_measurement_temperature 273.2
_cell_measurement_theta_max 0.0
_cell_measurement_theta_min 0.0
_cell_volume 2407.00(12)
_computing_cell_refinement 'MSC/AFC Diffractometer Control'
_computing_data_collection 'MSC/AFC Diffractometer Control'
_computing_data_reduction teXsan
_computing_publication_material teXsan
_computing_structure_refinement teXsan
_diffrn_ambient_temperature 273.2
_diffrn_measurement_device unknown
_diffrn_measurement_method 'omega scans with profile analysis'
_diffrn_orient_matrix_UB_11 0.00000
_diffrn_orient_matrix_UB_12 0.00000
_diffrn_orient_matrix_UB_13 0.00000
_diffrn_orient_matrix_UB_21 0.00000
_diffrn_orient_matrix_UB_22 0.00000
_diffrn_orient_matrix_UB_23 0.00000
_diffrn_orient_matrix_UB_31 0.00000
_diffrn_orient_matrix_UB_32 0.00000
_diffrn_orient_matrix_UB_33 0.00000
_diffrn_radiation_monochromator graphite
_diffrn_radiation_source 'X-ray tube'
_diffrn_radiation_type MoKalpha
_diffrn_radiation_wavelength 0.7107
_diffrn_reflns_av_R_equivalents 0.00
_diffrn_reflns_limit_h_max 13
_diffrn_reflns_limit_h_min 0
_diffrn_reflns_limit_k_max 21
_diffrn_reflns_limit_k_min -22
_diffrn_reflns_limit_l_max 21
_diffrn_reflns_limit_l_min -22
_diffrn_reflns_number 12062
_diffrn_reflns_theta_max 30.08
_diffrn_standards_decay_% 0.00
_diffrn_standards_interval_count 0
_diffrn_standards_number 0
_exptl_absorpt_coefficient_mu 1.099
_exptl_absorpt_correction_type none
_exptl_crystal_colour unknown
_exptl_crystal_density_diffrn 1.652
_exptl_crystal_description unknown
_exptl_crystal_F_000 1256.00
_exptl_crystal_size_max 0.000
_exptl_crystal_size_mid 0.000
_exptl_crystal_size_min 0.000
_refine_diff_density_max 1.39
_refine_diff_density_min -1.36
_refine_ls_extinction_method none
_refine_ls_goodness_of_fit_obs 3.895
_refine_ls_hydrogen_treatment noref
_refine_ls_matrix_type full
_refine_ls_number_parameters 613
_refine_ls_number_reflns 6366
_refine_ls_number_restraints 0
_refine_ls_R_factor_obs 0.0919
_refine_ls_shift/esd_max 0.0473
_refine_ls_structure_factor_coef F
_refine_ls_weighting_scheme sigma
_refine_ls_wR_factor_obs 0.1038
_reflns_number_observed 6366
_reflns_number_total 12062
_reflns_observed_criterion 3.00
_cod_data_source_file b101766g.txt
_cod_data_source_block A_TEXRAY.INF_file2
_cod_depositor_comments
;
The following automatic conversions were performed:

'_atom_site_thermal_displace_type' tag value 'Uij' was replaced with
'Uani' value 119 times.

Automatic conversion script
Id: cif_fix_values 1646 2011-03-28 12:23:43Z adriana 
;
_cod_original_cell_volume 2407.0(1)
_cod_original_sg_symbol_H-M 'P -1       '
_cod_original_formula_sum 'C27 H71 Cl4 N9 O26 Ni2 '
_cod_database_code 7010652

loop_
_symmetry_equiv_pos_as_xyz
'   +x,   +y,   +z'
'   -x,   -y,   -z'

loop_
_atom_site_aniso_label
_atom_site_aniso_U_11
_atom_site_aniso_U_22
_atom_site_aniso_U_33
_atom_site_aniso_U_12
_atom_site_aniso_U_13
_atom_site_aniso_U_23
Ni(1) 0.0181(5) 0.0219(6) 0.0267(5) 0.0050(4) 0.0024(4) -0.0016(4)
Ni(2) 0.0391(7) 0.0389(7) 0.0396(7) 0.0245(6) -0.0087(5) -0.0144(5)
Cl(1) 0.034(1) 0.043(1) 0.051(1) 0.019(1) -0.002(1) -0.010(1)
Cl(2) 0.047(1) 0.030(1) 0.063(2) 0.001(1) -0.013(1) -0.008(1)
Cl(3) 0.060(2) 0.064(2) 0.064(2) 0.016(2) -0.013(1) 0.007(1)
Cl(4) 0.036(1) 0.064(2) 0.028(1) 0.007(1) 0.0072(9) -0.001(1)
O(1) 0.060(5) 0.090(6) 0.064(5) 0.029(4) 0.012(4) -0.026(4)
O(2) 0.054(4) 0.058(4) 0.036(3) 0.029(3) -0.015(3) 0.003(3)
O(3) 0.070(5) 0.056(5) 0.072(5) 0.034(4) -0.029(4) -0.029(4)
O(4) 0.036(4) 0.105(6) 0.083(5) 0.039(4) -0.015(4) -0.045(5)
O(5) 0.107(7) 0.18(1) 0.056(5) -0.057(7) 0.014(5) 0.011(6)
O(6) 0.057(4) 0.057(4) 0.039(4) 0.014(4) 0.009(3) 0.006(3)
O(7) 0.21(1) 0.154(10) 0.152(9) 0.157(10) -0.100(9) -0.093(8)
O(8) 0.060(5) 0.033(4) 0.105(6) 0.003(3) -0.018(4) -0.023(4)
O(9) 0.138(8) 0.056(5) 0.056(5) -0.034(5) 0.002(5) 0.004(4)
O(10) 0.076(5) 0.044(4) 0.095(6) 0.027(4) -0.018(4) -0.015(4)
O(11) 0.047(4) 0.084(6) 0.091(6) 0.011(4) -0.025(4) -0.005(5)
O(12) 0.052(5) 0.068(6) 0.130(7) 0.001(4) -0.035(5) 0.001(5)
O(13) 0.136(8) 0.098(7) 0.100(7) 0.022(6) -0.005(6) 0.059(6)
O(14) 0.16(1) 0.25(2) 0.074(6) 0.10(1) -0.001(7) -0.059(8)
O(15) 0.061(5) 0.075(6) 0.157(8) 0.030(5) -0.012(5) 0.015(6)
O(16) 0.074(5) 0.114(7) 0.026(3) -0.023(5) -0.008(3) 0.007(4)
O(17) 0.030(5) 0.35(2) 0.064(5) -0.029(7) -0.007(4) 0.057(8)
O(18) 0.184(10) 0.139(8) 0.052(5) 0.116(8) -0.029(6) -0.022(5)
O(19) 0.166(10) 0.098(8) 0.068(5) 0.045(7) -0.014(6) 0.000(5)
O(20) 0.080(5) 0.063(5) 0.065(4) 0.047(4) 0.004(4) 0.002(4)
O(21) 0.16(1) 0.116(10) 0.20(1) 0.011(8) -0.009(10) -0.033(9)
O(22) 0.105(8) 0.18(1) 0.138(9) 0.042(8) 0.008(7) -0.001(8)
O(23) 0.077(6) 0.22(1) 0.072(6) 0.037(7) 0.020(5) 0.055(7)
O(24) 0.16(1) 0.111(9) 0.121(8) 0.025(8) -0.010(8) 0.001(7)
O(25) 0.072(6) 0.119(8) 0.102(6) 0.025(5) 0.010(5) 0.005(6)
O(26) 0.067(6) 0.140(9) 0.111(7) 0.021(6) -0.004(5) 0.048(6)
N(1) 0.018(3) 0.026(4) 0.035(4) 0.009(3) 0.005(3) -0.003(3)
N(2) 0.033(4) 0.027(4) 0.047(4) 0.004(3) -0.004(3) 0.007(3)
N(3) 0.030(4) 0.041(4) 0.030(4) 0.012(3) 0.001(3) -0.008(3)
N(4) 0.036(4) 0.034(4) 0.041(4) 0.007(3) -0.013(3) 0.005(3)
N(5) 0.022(3) 0.031(4) 0.027(3) 0.006(3) 0.005(3) -0.003(3)
N(6) 0.029(4) 0.028(4) 0.028(4) 0.013(3) -0.003(3) -0.002(3)
N(7) 0.026(4) 0.029(4) 0.029(4) 0.014(3) -0.004(3) -0.001(3)
N(8) 0.050(5) 0.023(4) 0.038(4) 0.008(3) -0.003(3) -0.003(3)
N(9) 0.065(6) 0.050(5) 0.075(6) 0.045(5) -0.044(5) -0.036(5)
C(1) 0.039(5) 0.022(5) 0.051(5) 0.009(4) 0.002(4) -0.022(4)
C(2) 0.037(5) 0.027(5) 0.066(6) 0.010(4) -0.004(5) 0.006(5)
C(3) 0.039(5) 0.037(6) 0.049(6) -0.006(4) 0.008(4) 0.014(5)
C(4) 0.024(5) 0.082(8) 0.036(5) 0.001(5) 0.009(4) 0.012(5)
C(5) 0.018(4) 0.041(5) 0.030(4) 0.006(4) 0.005(3) 0.003(4)
C(6) 0.024(4) 0.026(5) 0.036(4) -0.003(4) 0.001(4) -0.004(4)
C(7) 0.034(6) 0.055(7) 0.094(8) -0.012(5) -0.022(6) 0.053(6)
C(8) 0.013(5) 0.107(10) 0.059(6) 0.016(5) 0.005(4) 0.035(7)
C(9) 0.034(5) 0.037(5) 0.044(5) 0.014(4) 0.001(4) 0.001(4)
C(10) 0.039(5) 0.096(8) 0.036(5) 0.040(6) -0.008(4) -0.012(5)
C(11) 0.16(1) 0.039(7) 0.062(7) 0.037(8) -0.064(8) -0.010(5)
C(12) 0.116(9) 0.028(6) 0.039(5) 0.017(6) -0.034(6) -0.007(4)
C(13) 0.041(5) 0.027(5) 0.043(5) 0.013(4) 0.013(4) -0.008(4)
C(14) 0.053(6) 0.030(5) 0.056(6) 0.009(5) 0.015(5) -0.013(4)
C(15) 0.080(8) 0.036(6) 0.064(7) 0.006(6) -0.030(6) 0.003(5)
C(16) 0.089(8) 0.024(6) 0.067(7) 0.021(6) -0.016(6) -0.004(5)
C(17) 0.064(7) 0.052(7) 0.088(8) 0.036(6) -0.033(6) -0.006(6)
C(18) 0.027(5) 0.043(6) 0.047(5) 0.014(4) -0.010(4) 0.006(4)
C(19) 0.020(4) 0.042(5) 0.031(4) 0.008(4) 0.002(3) -0.001(4)
C(20) 0.023(4) 0.026(5) 0.039(5) 0.006(4) -0.004(4) 0.003(4)
C(21) 0.042(5) 0.038(5) 0.027(4) 0.019(4) 0.005(4) 0.004(4)
C(22) 0.026(4) 0.041(5) 0.018(4) 0.013(4) 0.004(3) -0.002(4)
C(23) 0.020(4) 0.025(4) 0.021(4) 0.009(3) -0.001(3) 0.001(3)
C(24) 0.030(5) 0.035(5) 0.018(4) 0.008(4) 0.005(3) 0.003(3)
C(25) 0.026(5) 0.041(6) 0.036(5) 0.016(4) 0.014(4) 0.007(4)
C(26) 0.020(4) 0.045(6) 0.030(4) 0.010(4) 0.004(3) 0.011(4)
C(27) 0.031(5) 0.037(5) 0.025(4) 0.005(4) 0.001(4) -0.004(4)

loop_
_atom_site_label
_atom_site_fract_x
_atom_site_fract_y
_atom_site_fract_z
_atom_site_U_iso_or_equiv
_atom_site_thermal_displace_type
_atom_site_calc_flag
_atom_site_calc_attached_atom
Ni(1) 0.20196(10) 0.91097(6) 0.28108(5) 0.0224(3) Uani ? ?
Ni(2) 0.1713(1) 1.40270(7) 0.22342(6) 0.0371(3) Uani ? ?
Cl(1) -0.4345(2) 0.2025(2) 0.0190(1) 0.0415(7) Uani ? ?
Cl(2) 0.2618(3) 0.4412(2) -0.1553(1) 0.0492(7) Uani ? ?
Cl(3) 0.5068(3) 0.3208(2) 0.5721(2) 0.0629(9) Uani ? ?
Cl(4) 0.8526(2) 0.1113(2) 0.4021(1) 0.0437(7) Uani ? ?
O(1) -0.0013(8) 1.3696(5) 0.2979(4) 0.071(3) Uani ? ?
O(2) 0.2956(6) 1.3501(4) 0.3009(3) 0.047(2) Uani ? ?
O(3) 0.2378(7) 1.5253(4) 0.2912(4) 0.064(2) Uani ? ?
O(4) -0.5722(7) 0.2037(5) -0.0128(4) 0.072(3) Uani ? ?
O(5) -0.329(1) 0.2720(8) -0.0173(5) 0.134(4) Uani ? ?
O(6) -0.4200(7) 0.2227(4) 0.1033(3) 0.051(2) Uani ? ?
O(7) -0.404(1) 0.1243(8) -0.0023(7) 0.155(5) Uani ? ?
O(8) 0.3255(7) 0.5257(4) -0.1141(5) 0.069(2) Uani ? ?
O(9) 0.190(1) 0.3783(5) -0.1002(4) 0.095(3) Uani ? ?
O(10) 0.3733(8) 0.4118(4) -0.1965(5) 0.070(3) Uani ? ?
O(11) 0.1556(7) 0.4511(5) -0.2133(5) 0.076(3) Uani ? ?
O(12) 0.3898(8) 0.2478(5) 0.5500(5) 0.087(3) Uani ? ?
O(13) 0.523(1) 0.3824(6) 0.5118(5) 0.111(4) Uani ? ?
O(14) 0.474(1) 0.3614(9) 0.6478(6) 0.155(5) Uani ? ?
O(15) 0.6387(8) 0.2974(5) 0.5812(6) 0.095(3) Uani ? ?
O(16) 0.7844(8) 0.1037(6) 0.3254(3) 0.081(3) Uani ? ?
O(17) 0.9964(8) 0.1515(10) 0.3987(5) 0.163(5) Uani ? ?
O(18) 0.792(1) 0.1606(7) 0.4559(4) 0.112(4) Uani ? ?
O(19) 0.824(1) 0.0263(6) 0.4340(5) 0.109(4) Uani ? ?
O(20) 0.4968(8) 0.2559(5) 0.8148(4) 0.064(2) Uani ? ?
O(21) 0.948(1) 0.4765(8) 0.5895(8) 0.163(6) Uani ? ?
O(22) 0.194(1) 0.4656(9) 0.5279(7) 0.139(5) Uani ? ?
O(23) 0.1940(9) 0.3100(8) 0.4486(5) 0.123(4) Uani ? ?
O(24) 0.614(1) 0.2557(7) 0.3845(6) 0.133(5) Uani ? ?
O(25) 0.7088(9) 0.3301(6) 0.2476(5) 0.098(3) Uani ? ?
O(26) 0.5850(9) 0.4580(7) 0.3277(6) 0.107(4) Uani ? ?
N(1) 0.0763(6) 0.8458(4) 0.1796(4) 0.026(2) Uani ? ?
N(2) 0.1454(7) 0.7805(4) 0.3196(4) 0.037(2) Uani ? ?
N(3) -0.0082(7) 0.9071(5) 0.3248(4) 0.033(2) Uani ? ?
N(4) 0.2946(7) 1.0444(4) 0.2413(4) 0.037(2) Uani ? ?
N(5) 0.4149(6) 0.9000(4) 0.2569(3) 0.027(2) Uani ? ?
N(6) 0.3050(7) 0.9728(4) 0.3885(4) 0.028(2) Uani ? ?
N(7) 0.0951(6) 1.2855(4) 0.1470(4) 0.027(2) Uani ? ?
N(8) 0.3386(8) 1.4346(4) 0.1458(4) 0.037(2) Uani ? ?
N(9) 0.0675(9) 1.4617(6) 0.1389(5) 0.060(3) Uani ? ?
C(1) 0.1316(9) 0.7648(5) 0.1690(5) 0.038(3) Uani ? ?
C(2) 0.1373(9) 0.7191(6) 0.2475(6) 0.043(3) Uani ? ?
C(3) 0.0107(10) 0.7614(6) 0.3670(5) 0.044(3) Uani ? ?
C(4) -0.0306(9) 0.8434(7) 0.3889(5) 0.050(3) Uani ? ?
C(5) -0.1194(8) 0.8811(5) 0.2598(4) 0.030(2) Uani ? ?
C(6) -0.0820(8) 0.8164(5) 0.2006(5) 0.031(2) Uani ? ?
C(7) 0.4575(10) 1.0569(7) 0.2351(7) 0.064(4) Uani ? ?
C(8) 0.4843(9) 0.9723(8) 0.2045(6) 0.059(3) Uani ? ?
C(9) 0.4955(9) 0.9059(6) 0.3324(5) 0.038(3) Uani ? ?
C(10) 0.4432(10) 0.9487(7) 0.4011(5) 0.053(3) Uani ? ?
C(11) 0.315(2) 1.0688(7) 0.3912(6) 0.088(4) Uani ? ?
C(12) 0.266(1) 1.0982(6) 0.3111(5) 0.062(3) Uani ? ?
C(13) 0.2108(9) 1.2869(5) 0.0890(5) 0.036(3) Uani ? ?
C(14) 0.356(1) 1.3471(6) 0.1133(6) 0.047(3) Uani ? ?
C(15) 0.313(1) 1.4917(6) 0.0827(6) 0.062(3) Uani ? ?
C(16) 0.192(1) 1.5296(6) 0.1069(6) 0.059(3) Uani ? ?
C(17) -0.012(1) 1.3924(7) 0.0799(7) 0.065(4) Uani ? ?
C(18) -0.0357(8) 1.3000(6) 0.1066(5) 0.038(3) Uani ? ?
C(19) 0.0935(8) 0.8924(6) 0.1042(5) 0.031(2) Uani ? ?
C(20) 0.2465(8) 1.0770(5) 0.1658(5) 0.030(2) Uani ? ?
C(21) 0.0596(9) 1.2052(6) 0.1954(4) 0.034(2) Uani ? ?
C(22) 0.0224(8) 0.9688(5) 0.1067(4) 0.028(2) Uani ? ?
C(23) 0.0855(8) 1.0514(5) 0.1436(4) 0.021(2) Uani ? ?
C(24) 0.0036(8) 1.1142(5) 0.1511(4) 0.028(2) Uani ? ?
C(25) -0.1416(9) 1.0894(6) 0.1219(5) 0.033(2) Uani ? ?
C(26) -0.1991(8) 1.0113(6) 0.0806(5) 0.031(2) Uani ? ?
C(27) -0.1212(8) 0.9493(5) 0.0722(4) 0.032(2) Uani ? ?
H(1) 0.0678 0.7230 0.1322 0.0463 Uani ? ?
H(2) 0.2265 0.7810 0.1485 0.0463 Uani ? ?
H(3) 0.0523 0.6711 0.2495 0.0513 Uani ? ?
H(4) 0.2212 0.6975 0.2479 0.0513 Uani ? ?
H(5) -0.0672 0.7223 0.3366 0.0538 Uani ? ?
H(6) 0.0277 0.7343 0.4145 0.0538 Uani ? ?
H(7) 0.2230 0.7748 0.3532 0.0449 Uani ? ?
H(8) -0.1307 0.8272 0.4017 0.0584 Uani ? ?
H(9) 0.0267 0.8713 0.4346 0.0584 Uani ? ?
H(10) -0.0076 0.9639 0.3472 0.0395 Uani ? ?
H(11) -0.2112 0.8545 0.2813 0.0357 Uani ? ?
H(12) -0.1240 0.9332 0.2336 0.0357 Uani ? ?
H(13) -0.1009 0.7600 0.2226 0.0376 Uani ? ?
H(14) -0.1409 0.8123 0.1534 0.0376 Uani ? ?
H(15) 0.4959 1.1027 0.2000 0.0768 Uani ? ?
H(16) 0.5036 1.0737 0.2867 0.0768 Uani ? ?
H(17) 0.4431 0.9573 0.1523 0.0731 Uani ? ?
H(18) 0.5857 0.9779 0.2042 0.0731 Uani ? ?
H(19) 0.4079 0.8442 0.2301 0.0322 Uani ? ?
H(20) 0.4907 0.8465 0.3461 0.0437 Uani ? ?
H(21) 0.5936 0.9372 0.3247 0.0437 Uani ? ?
H(22) 0.4321 0.9109 0.4437 0.0635 Uani ? ?
H(23) 0.5168 1.0030 0.4149 0.0635 Uani ? ?
H(24) 0.2437 0.9479 0.4306 0.0328 Uani ? ?
H(25) 0.4126 1.1019 0.4025 0.1071 Uani ? ?
H(26) 0.2539 1.0818 0.4314 0.1071 Uani ? ?
H(27) 0.1634 1.0911 0.3125 0.0744 Uani ? ?
H(28) 0.3155 1.1580 0.3055 0.0744 Uani ? ?
H(29) 0.2199 1.2280 0.0821 0.0433 Uani ? ?
H(30) 0.1816 1.3056 0.0401 0.0433 Uani ? ?
H(31) 0.3993 1.3201 0.1542 0.0562 Uani ? ?
H(32) 0.4172 1.3558 0.0692 0.0562 Uani ? ?
H(33) 0.4252 1.4653 0.1752 0.0453 Uani ? ?
H(34) 0.3985 1.5385 0.0763 0.0752 Uani ? ?
H(35) 0.2862 1.4576 0.0342 0.0752 Uani ? ?
H(36) 0.2277 1.5762 0.1472 0.0698 Uani ? ?
H(37) 0.1581 1.5546 0.0619 0.0698 Uani ? ?
H(38) 0.0024 1.4901 0.1638 0.0742 Uani ? ?
H(39) 0.0427 1.3972 0.0324 0.0780 Uani ? ?
H(40) -0.1040 1.4020 0.0682 0.0780 Uani ? ?
H(41) -0.0622 1.2598 0.0617 0.0446 Uani ? ?
H(42) -0.1128 1.2892 0.1431 0.0446 Uani ? ?
H(43) 0.0493 0.8508 0.0621 0.0375 Uani ? ?
H(44) 0.1945 0.9151 0.0953 0.0375 Uani ? ?
H(45) 0.2944 1.0561 0.1231 0.0349 Uani ? ?
H(46) 0.2781 1.1406 0.1698 0.0349 Uani ? ?
H(47) 0.1454 1.2046 0.2246 0.0405 Uani ? ?
H(48) -0.0135 1.2112 0.2312 0.0405 Uani ? ?
H(49) -0.2007 1.1292 0.1312 0.0395 Uani ? ?
H(50) -0.2946 0.9987 0.0570 0.0375 Uani ? ?
H(51) -0.1621 0.8942 0.0438 0.0375 Uani ? ?

loop_
_atom_type_symbol
_atom_type_oxidation_number
_atom_type_number_in_cell
_atom_type_scat_dispersion_real
_atom_type_scat_dispersion_imag
_atom_type_scat_source
Ni 0 4 0.339 1.112 'International Tables'
Cl 0 8 0.148 0.159 'International Tables'
O 0 52 0.011 0.006 'International Tables'
C 0 54 0.003 0.002 'International Tables'
N 0 18 0.006 0.003 'International Tables'
H 0 142 0.000 0.000 'International Tables'

loop_
_geom_angle_atom_site_label_1
_geom_angle_atom_site_label_2
_geom_angle_atom_site_label_3
_geom_angle
_geom_angle_site_symmetry_1
_geom_angle_site_symmetry_2
_geom_angle_site_symmetry_3
_geom_angle_publ_flag
N(1) Ni(1) N(2) 81.2(2) ? ? ? yes
N(1) Ni(1) N(3) 82.2(2) ? ? ? yes
N(1) Ni(1) N(4) 102.4(2) ? ? ? yes
N(1) Ni(1) N(5) 103.3(2) ? ? ? yes
N(1) Ni(1) N(6) 173.7(2) ? ? ? yes
N(2) Ni(1) N(3) 81.5(3) ? ? ? yes
N(2) Ni(1) N(4) 171.2(3) ? ? ? yes
N(2) Ni(1) N(5) 89.7(3) ? ? ? yes
N(2) Ni(1) N(6) 96.6(3) ? ? ? yes
N(3) Ni(1) N(4) 106.9(3) ? ? ? yes
N(3) Ni(1) N(5) 168.8(2) ? ? ? yes
N(3) Ni(1) N(6) 91.6(2) ? ? ? yes
N(4) Ni(1) N(5) 81.7(3) ? ? ? yes
N(4) Ni(1) N(6) 80.7(2) ? ? ? yes
N(5) Ni(1) N(6) 82.6(2) ? ? ? yes
O(1) Ni(2) O(2) 90.1(3) ? ? ? yes
O(1) Ni(2) O(3) 86.4(3) ? ? ? yes
O(1) Ni(2) N(7) 94.3(3) ? ? ? yes
O(1) Ni(2) N(8) 178.0(3) ? ? ? yes
O(1) Ni(2) N(9) 96.1(3) ? ? ? yes
O(2) Ni(2) O(3) 89.0(2) ? ? ? yes
O(2) Ni(2) N(7) 96.4(2) ? ? ? yes
O(2) Ni(2) N(8) 91.5(2) ? ? ? yes
O(2) Ni(2) N(9) 173.7(3) ? ? ? yes
O(3) Ni(2) N(7) 174.5(2) ? ? ? yes
O(3) Ni(2) N(8) 94.8(3) ? ? ? yes
O(3) Ni(2) N(9) 90.1(3) ? ? ? yes
N(7) Ni(2) N(8) 84.3(2) ? ? ? yes
N(7) Ni(2) N(9) 84.4(3) ? ? ? yes
N(8) Ni(2) N(9) 82.3(3) ? ? ? yes
O(4) Cl(1) O(5) 106.4(6) ? ? ? yes
O(4) Cl(1) O(6) 112.6(4) ? ? ? yes
O(4) Cl(1) O(7) 110.9(5) ? ? ? yes
O(5) Cl(1) O(6) 106.8(4) ? ? ? yes
O(5) Cl(1) O(7) 106.9(8) ? ? ? yes
O(6) Cl(1) O(7) 112.7(5) ? ? ? yes
O(8) Cl(2) O(9) 109.8(5) ? ? ? yes
O(8) Cl(2) O(10) 109.7(4) ? ? ? yes
O(8) Cl(2) O(11) 109.0(4) ? ? ? yes
O(9) Cl(2) O(10) 111.7(5) ? ? ? yes
O(9) Cl(2) O(11) 108.3(5) ? ? ? yes
O(10) Cl(2) O(11) 108.4(5) ? ? ? yes
O(12) Cl(3) O(13) 108.2(5) ? ? ? yes
O(12) Cl(3) O(14) 108.5(7) ? ? ? yes
O(12) Cl(3) O(15) 112.4(5) ? ? ? yes
O(13) Cl(3) O(14) 110.0(7) ? ? ? yes
O(13) Cl(3) O(15) 108.4(6) ? ? ? yes
O(14) Cl(3) O(15) 109.3(6) ? ? ? yes
O(16) Cl(4) O(17) 110.5(5) ? ? ? yes
O(16) Cl(4) O(18) 111.5(5) ? ? ? yes
O(16) Cl(4) O(19) 109.5(5) ? ? ? yes
O(17) Cl(4) O(18) 108.3(8) ? ? ? yes
O(17) Cl(4) O(19) 112.6(8) ? ? ? yes
O(18) Cl(4) O(19) 104.3(6) ? ? ? yes
Ni(1) N(1) C(1) 101.1(4) ? ? ? yes
Ni(1) N(1) C(6) 109.2(4) ? ? ? yes
Ni(1) N(1) C(19) 118.1(5) ? ? ? yes
C(1) N(1) C(6) 108.5(6) ? ? ? yes
C(1) N(1) C(19) 108.5(6) ? ? ? yes
C(6) N(1) C(19) 110.6(5) ? ? ? yes
Ni(1) N(2) C(2) 107.4(5) ? ? ? yes
Ni(1) N(2) C(3) 111.9(5) ? ? ? yes
C(2) N(2) C(3) 114.5(6) ? ? ? yes
Ni(1) N(3) C(4) 105.0(5) ? ? ? yes
Ni(1) N(3) C(5) 110.3(5) ? ? ? yes
C(4) N(3) C(5) 113.5(6) ? ? ? yes
Ni(1) N(4) C(7) 107.0(5) ? ? ? yes
Ni(1) N(4) C(12) 100.2(5) ? ? ? yes
Ni(1) N(4) C(20) 123.4(5) ? ? ? yes
C(7) N(4) C(12) 109.9(8) ? ? ? yes
C(7) N(4) C(20) 105.8(6) ? ? ? yes
C(12) N(4) C(20) 110.2(6) ? ? ? yes
Ni(1) N(5) C(8) 107.9(5) ? ? ? yes
Ni(1) N(5) C(9) 108.4(5) ? ? ? yes
C(8) N(5) C(9) 112.3(6) ? ? ? yes
Ni(1) N(6) C(10) 109.4(5) ? ? ? yes
Ni(1) N(6) C(11) 110.3(5) ? ? ? yes
C(10) N(6) C(11) 116.5(8) ? ? ? yes
Ni(2) N(7) C(13) 106.4(5) ? ? ? yes
Ni(2) N(7) C(18) 102.8(5) ? ? ? yes
Ni(2) N(7) C(21) 109.9(4) ? ? ? yes
C(13) N(7) C(18) 110.4(6) ? ? ? yes
C(13) N(7) C(21) 113.9(6) ? ? ? yes
C(18) N(7) C(21) 112.6(6) ? ? ? yes
Ni(2) N(8) C(14) 105.5(5) ? ? ? yes
Ni(2) N(8) C(15) 113.1(6) ? ? ? yes
C(14) N(8) C(15) 112.8(7) ? ? ? yes
Ni(2) N(9) C(16) 102.4(5) ? ? ? yes
Ni(2) N(9) C(17) 108.6(6) ? ? ? yes
C(16) N(9) C(17) 114.7(9) ? ? ? yes
N(1) C(1) C(2) 112.2(7) ? ? ? yes
N(2) C(2) C(1) 112.9(7) ? ? ? yes
N(2) C(3) C(4) 111.5(7) ? ? ? yes
N(3) C(4) C(3) 113.3(7) ? ? ? yes
N(3) C(5) C(6) 110.9(6) ? ? ? yes
N(1) C(6) C(5) 111.4(6) ? ? ? yes
N(4) C(7) C(8) 109.4(7) ? ? ? yes
N(5) C(8) C(7) 109.3(8) ? ? ? yes
N(5) C(9) C(10) 116.9(7) ? ? ? yes
N(6) C(10) C(9) 116.5(7) ? ? ? yes
N(6) C(11) C(12) 112.0(8) ? ? ? yes
N(4) C(12) C(11) 112.9(8) ? ? ? yes
N(7) C(13) C(14) 114.6(7) ? ? ? yes
N(8) C(14) C(13) 109.5(7) ? ? ? yes
N(8) C(15) C(16) 108.4(9) ? ? ? yes
N(9) C(16) C(15) 112.2(8) ? ? ? yes
N(9) C(17) C(18) 114.0(8) ? ? ? yes
N(7) C(18) C(17) 112.9(7) ? ? ? yes
N(1) C(19) C(22) 111.7(6) ? ? ? yes
N(4) C(20) C(23) 118.5(6) ? ? ? yes
N(7) C(21) C(24) 117.7(6) ? ? ? yes
C(19) C(22) C(23) 123.9(6) ? ? ? yes
C(19) C(22) C(27) 116.0(7) ? ? ? yes
C(23) C(22) C(27) 120.0(7) ? ? ? yes
C(20) C(23) C(22) 119.1(6) ? ? ? yes
C(20) C(23) C(24) 120.9(7) ? ? ? yes
C(22) C(23) C(24) 119.5(6) ? ? ? yes
C(21) C(24) C(23) 123.7(7) ? ? ? yes
C(21) C(24) C(25) 117.7(7) ? ? ? yes
C(23) C(24) C(25) 118.4(7) ? ? ? yes
C(24) C(25) C(26) 121.7(7) ? ? ? yes
C(25) C(26) C(27) 120.7(7) ? ? ? yes
C(22) C(27) C(26) 119.3(7) ? ? ? yes

loop_
_geom_bond_atom_site_label_1
_geom_bond_atom_site_label_2
_geom_bond_distance
_geom_bond_site_symmetry_1
_geom_bond_site_symmetry_2
_geom_bond_publ_flag
Ni(1) N(1) 2.118(6) ? ? yes
Ni(1) N(2) 2.099(7) ? ? yes
Ni(1) N(3) 2.134(6) ? ? yes
Ni(1) N(4) 2.174(7) ? ? yes
Ni(1) N(5) 2.128(6) ? ? yes
Ni(1) N(6) 2.103(6) ? ? yes
Ni(2) O(1) 2.054(7) ? ? yes
Ni(2) O(2) 2.083(5) ? ? yes
Ni(2) O(3) 2.119(6) ? ? yes
Ni(2) N(7) 2.138(6) ? ? yes
Ni(2) N(8) 2.050(7) ? ? yes
Ni(2) N(9) 2.099(7) ? ? yes
Cl(1) O(4) 1.412(6) ? ? yes
Cl(1) O(5) 1.434(9) ? ? yes
Cl(1) O(6) 1.433(6) ? ? yes
Cl(1) O(7) 1.367(8) ? ? yes
Cl(2) O(8) 1.436(7) ? ? yes
Cl(2) O(9) 1.428(8) ? ? yes
Cl(2) O(10) 1.444(8) ? ? yes
Cl(2) O(11) 1.434(7) ? ? yes
Cl(3) O(12) 1.394(7) ? ? yes
Cl(3) O(13) 1.410(8) ? ? yes
Cl(3) O(14) 1.473(9) ? ? yes
Cl(3) O(15) 1.408(7) ? ? yes
Cl(4) O(16) 1.419(6) ? ? yes
Cl(4) O(17) 1.347(8) ? ? yes
Cl(4) O(18) 1.393(8) ? ? yes
Cl(4) O(19) 1.414(9) ? ? yes
N(1) C(1) 1.502(10) ? ? yes
N(1) C(6) 1.507(10) ? ? yes
N(1) C(19) 1.480(10) ? ? yes
N(2) C(2) 1.50(1) ? ? yes
N(2) C(3) 1.49(1) ? ? yes
N(3) C(4) 1.48(1) ? ? yes
N(3) C(5) 1.471(9) ? ? yes
N(4) C(7) 1.52(1) ? ? yes
N(4) C(12) 1.49(1) ? ? yes
N(4) C(20) 1.497(10) ? ? yes
N(5) C(8) 1.48(1) ? ? yes
N(5) C(9) 1.456(10) ? ? yes
N(6) C(10) 1.479(10) ? ? yes
N(6) C(11) 1.48(1) ? ? yes
N(7) C(13) 1.48(1) ? ? yes
N(7) C(18) 1.483(8) ? ? yes
N(7) C(21) 1.491(10) ? ? yes
N(8) C(14) 1.50(1) ? ? yes
N(8) C(15) 1.47(1) ? ? yes
N(9) C(16) 1.49(1) ? ? yes
N(9) C(17) 1.47(1) ? ? yes
C(1) C(2) 1.54(1) ? ? yes
C(3) C(4) 1.47(1) ? ? yes
C(5) C(6) 1.50(1) ? ? yes
C(7) C(8) 1.49(2) ? ? yes
C(9) C(10) 1.47(1) ? ? yes
C(11) C(12) 1.54(1) ? ? yes
C(13) C(14) 1.49(1) ? ? yes
C(15) C(16) 1.49(2) ? ? yes
C(17) C(18) 1.49(1) ? ? yes
C(19) C(22) 1.53(1) ? ? yes
C(20) C(23) 1.512(10) ? ? yes
C(21) C(24) 1.53(1) ? ? yes
C(22) C(23) 1.38(1) ? ? yes
C(22) C(27) 1.42(1) ? ? yes
C(23) C(24) 1.41(1) ? ? yes
C(24) C(25) 1.40(1) ? ? yes
C(25) C(26) 1.35(1) ? ? yes
C(26) C(27) 1.38(1) ? ? yes
